data_4114868
loop_
_publ_author_name
'Natalya V. Timosheva'
'A. Chandrasekaran'
'Roberta O. Day'
'Robert R. Holmes'

_publ_section_title
;
 Conversion of Tricoordinate to Hexacoordinate Phosphorus. Formation of a
 Phosphorane-Phosphatrane System1
;
_journal_name_full 'Journal of the American Chemical Society'
_journal_page_first 7035
_journal_page_last 7040
_journal_paper_doi 10.1021/ja012579m
_journal_volume 124
_journal_year 2002
_chemical_formula_sum 'C42 H64 N O4 P'
_chemical_formula_weight 677.91
_chemical_name_systematic
; 
 ? 
;
_space_group_IT_number 14
_symmetry_cell_setting monoclinic
_symmetry_space_group_name_Hall '-P 2yn'
_symmetry_space_group_name_H-M 'P 1 21/n 1'
_atom_sites_solution_hydrogens geom
_atom_sites_solution_primary direct
_atom_sites_solution_secondary difmap
_audit_creation_method SHELXL-97
_cell_angle_alpha 90.00
_cell_angle_beta 106.1372(8)
_cell_angle_gamma 90.00
_cell_formula_units_Z 4
_cell_length_a 13.4625(2)
_cell_length_b 22.5793(4)
_cell_length_c 13.7246(3)
_cell_measurement_reflns_used 7030
_cell_measurement_temperature 293(2)
_cell_measurement_theta_max 25.03
_cell_measurement_theta_min 4.08
_cell_volume 4007.54(13)
_computing_structure_refinement 'SHELXL-97 (Sheldrick, 1997)'
_computing_structure_solution 'SHELXS-97 (Sheldrick, 1990)'
_diffrn_ambient_temperature 293(2)
_diffrn_measured_fraction_theta_full 0.988
_diffrn_measured_fraction_theta_max 0.988
_diffrn_measurement_device_type 'Nonius KappaCCD area detector'
_diffrn_radiation_monochromator graphite
_diffrn_radiation_source 'fine-focus sealed tube'
_diffrn_radiation_type MoK\a
_diffrn_radiation_wavelength 0.71073
_diffrn_reflns_av_R_equivalents 0.0254
_diffrn_reflns_av_sigmaI/netI 0.0375
_diffrn_reflns_limit_h_max 16
_diffrn_reflns_limit_h_min -16
_diffrn_reflns_limit_k_max 25
_diffrn_reflns_limit_k_min -26
_diffrn_reflns_limit_l_max 16
_diffrn_reflns_limit_l_min -16
_diffrn_reflns_number 13167
_diffrn_reflns_theta_full 25.06
_diffrn_reflns_theta_max 25.06
_diffrn_reflns_theta_min 4.08
_exptl_absorpt_coefficient_mu 0.108
_exptl_absorpt_correction_T_max 0.9480
_exptl_absorpt_correction_T_min 0.9331
_exptl_crystal_colour colorless
_exptl_crystal_density_diffrn 1.124
_exptl_crystal_F_000 1480
_exptl_crystal_size_max 0.65
_exptl_crystal_size_mid 0.60
_exptl_crystal_size_min 0.50
_refine_diff_density_max 0.261
_refine_diff_density_min -0.245
_refine_diff_density_rms 0.039
_refine_ls_extinction_method none
_refine_ls_goodness_of_fit_ref 1.055
_refine_ls_hydrogen_treatment mixed
_refine_ls_matrix_type full
_refine_ls_number_parameters 437
_refine_ls_number_reflns 7025
_refine_ls_number_restraints 0
_refine_ls_restrained_S_all 1.055
_refine_ls_R_factor_all 0.0798
_refine_ls_R_factor_gt 0.0553
_refine_ls_shift/su_max 0.000
_refine_ls_shift/su_mean 0.000
_refine_ls_structure_factor_coef Fsqd
_refine_ls_weighting_details 'calc w=1/[\s^2^(Fo^2^)+(0.0586P)^2^+2.1327P] where P=(Fo^2^+2Fc^2^)/3'
_refine_ls_weighting_scheme calc
_refine_ls_wR_factor_gt 0.1323
_refine_ls_wR_factor_ref 0.1450
_reflns_number_gt 5266
_reflns_number_total 7025
_reflns_threshold_expression >2sigma(I)
_cod_data_source_file ja012579m_2.cif
_cod_data_source_block ntp4(2)
_cod_database_code 4114868

loop_
_symmetry_equiv_pos_as_xyz
'x, y, z'
'-x+1/2, y+1/2, -z+1/2'
'-x, -y, -z'
'x-1/2, -y-1/2, z-1/2'

loop_
_atom_site_label
_atom_site_type_symbol
_atom_site_fract_x
_atom_site_fract_y
_atom_site_fract_z
_atom_site_U_iso_or_equiv
_atom_site_adp_type
_atom_site_occupancy
_atom_site_symmetry_multiplicity
_atom_site_calc_flag
_atom_site_refinement_flags
P P 0.67971(4) 0.22147(3) 0.35997(4) 0.03704(17) Uani 1 1 d .
H1 H 0.6531(15) 0.1869(9) 0.4276(14) 0.033(5) Uiso 1 1 d .
O1 O 0.72938(11) 0.26753(7) 0.29022(10) 0.0391(4) Uani 1 1 d .
O2 O 0.62661(11) 0.28288(7) 0.40332(10) 0.0418(4) Uani 1 1 d .
O3 O 0.74654(12) 0.16333(7) 0.32210(11) 0.0437(4) Uani 1 1 d .
N N 0.80446(14) 0.23575(8) 0.48739(13) 0.0400(4) Uani 1 1 d .
C1 C 0.82361(16) 0.29452(10) 0.30350(16) 0.0389(5) Uani 1 1 d .
C2 C 0.85554(17) 0.30844(10) 0.21718(17) 0.0437(5) Uani 1 1 d .
C3 C 0.95150(19) 0.33657(12) 0.2350(2) 0.0555(7) Uani 1 1 d .
H3 H 0.9749 0.3462 0.1793 0.067 Uiso 1 1 calc R
C4 C 1.01392(19) 0.35101(12) 0.3309(2) 0.0592(7) Uani 1 1 d .
C5 C 0.97840(19) 0.33763(11) 0.4125(2) 0.0533(6) Uani 1 1 d .
H5 H 1.0186 0.3472 0.4774 0.064 Uiso 1 1 calc R
C6 C 0.88330(17) 0.30998(10) 0.40042(17) 0.0435(5) Uani 1 1 d .
C7 C 0.84520(18) 0.29746(11) 0.49032(17) 0.0453(6) Uani 1 1 d .
H7A H 0.7908 0.3253 0.4919 0.054 Uiso 1 1 calc R
H7B H 0.9013 0.3028 0.5517 0.054 Uiso 1 1 calc R
C8 C 0.76594(18) 0.22456(11) 0.57732(16) 0.0458(6) Uani 1 1 d .
H8A H 0.8222 0.2310 0.6382 0.055 Uiso 1 1 calc R
H8B H 0.7453 0.1834 0.5768 0.055 Uiso 1 1 calc R
C9 C 0.67581(17) 0.26308(10) 0.58201(16) 0.0417(5) Uani 1 1 d .
C10 C 0.65784(19) 0.27130(11) 0.67650(17) 0.0485(6) Uani 1 1 d .
H10 H 0.6983 0.2510 0.7325 0.058 Uiso 1 1 calc R
C11 C 0.58150(19) 0.30876(11) 0.68850(17) 0.0486(6) Uani 1 1 d .
C12 C 0.52644(18) 0.34043(11) 0.60414(17) 0.0462(6) Uani 1 1 d .
H12 H 0.4774 0.3675 0.6125 0.055 Uiso 1 1 calc R
C13 C 0.53998(16) 0.33421(10) 0.50806(16) 0.0401(5) Uani 1 1 d .
C14 C 0.61322(16) 0.29165(10) 0.49706(15) 0.0386(5) Uani 1 1 d .
C15 C 0.89188(17) 0.19402(11) 0.49279(18) 0.0464(6) Uani 1 1 d .
H15A H 0.9256 0.2049 0.4414 0.056 Uiso 1 1 calc R
H15B H 0.9422 0.1979 0.5585 0.056 Uiso 1 1 calc R
C16 C 0.85784(18) 0.13102(11) 0.47751(17) 0.0473(6) Uani 1 1 d .
C17 C 0.9012(2) 0.08719(13) 0.54779(19) 0.0584(7) Uani 1 1 d .
H17 H 0.9464 0.0977 0.6099 0.070 Uiso 1 1 calc R
C18 C 0.8779(2) 0.02866(13) 0.5261(2) 0.0654(8) Uani 1 1 d .
C19 C 0.8149(2) 0.01531(12) 0.4300(2) 0.0658(8) Uani 1 1 d .
H19 H 0.8014 -0.0245 0.4140 0.079 Uiso 1 1 calc R
C20 C 0.7701(2) 0.05700(11) 0.35518(19) 0.0525(6) Uani 1 1 d .
C21 C 0.78812(18) 0.11669(10) 0.38478(17) 0.0446(6) Uani 1 1 d .
C22 C 0.56103(17) 0.21213(11) 0.25551(16) 0.0428(5) Uani 1 1 d .
H22A H 0.5366 0.2506 0.2275 0.051 Uiso 1 1 calc R
H22B H 0.5762 0.1887 0.2022 0.051 Uiso 1 1 calc R
C23 C 0.47656(19) 0.18170(12) 0.2918(2) 0.0567(7) Uani 1 1 d .
H23A H 0.4157 0.1774 0.2358 0.085 Uiso 1 1 calc R
H23B H 0.4607 0.2052 0.3437 0.085 Uiso 1 1 calc R
H23C H 0.5002 0.1433 0.3186 0.085 Uiso 1 1 calc R
C24 C 0.78835(19) 0.29535(11) 0.10876(17) 0.0485(6) Uani 1 1 d .
C25 C 0.48050(18) 0.37376(11) 0.41940(18) 0.0481(6) Uani 1 1 d .
C26 C 0.7125(2) 0.03657(12) 0.2472(2) 0.0610(7) Uani 1 1 d .
C27 C 1.1177(2) 0.38067(18) 0.3438(3) 0.0939(12) Uani 1 1 d .
H27A H 1.1290 0.3866 0.2784 0.141 Uiso 0.50 1 calc PR
H27B H 1.1715 0.3560 0.3844 0.141 Uiso 0.50 1 calc PR
H27C H 1.1183 0.4182 0.3767 0.141 Uiso 0.50 1 calc PR
H27D H 1.1502 0.3873 0.4146 0.141 Uiso 0.50 1 calc PR
H27E H 1.1078 0.4179 0.3086 0.141 Uiso 0.50 1 calc PR
H27F H 1.1609 0.3556 0.3163 0.141 Uiso 0.50 1 calc PR
C28 C 0.5590(2) 0.31628(15) 0.78958(19) 0.0683(8) Uani 1 1 d .
H28A H 0.5035 0.3440 0.7827 0.102 Uiso 0.50 1 calc PR
H28B H 0.6197 0.3308 0.8385 0.102 Uiso 0.50 1 calc PR
H28C H 0.5397 0.2788 0.8117 0.102 Uiso 0.50 1 calc PR
H28D H 0.6051 0.2917 0.8393 0.102 Uiso 0.50 1 calc PR
H28E H 0.4889 0.3049 0.7835 0.102 Uiso 0.50 1 calc PR
H28F H 0.5689 0.3570 0.8103 0.102 Uiso 0.50 1 calc PR
C29 C 0.9222(3) -0.01984(15) 0.6025(3) 0.0917(11) Uani 1 1 d .
H29A H 0.8978 -0.0577 0.5737 0.137 Uiso 0.50 1 calc PR
H29B H 0.9004 -0.0136 0.6627 0.137 Uiso 0.50 1 calc PR
H29C H 0.9963 -0.0189 0.6195 0.137 Uiso 0.50 1 calc PR
H29D H 0.9652 -0.0025 0.6635 0.137 Uiso 0.50 1 calc PR
H29E H 0.9626 -0.0465 0.5746 0.137 Uiso 0.50 1 calc PR
H29F H 0.8667 -0.0412 0.6177 0.137 Uiso 0.50 1 calc PR
C30 C 0.6842(2) 0.32792(13) 0.09018(19) 0.0598(7) Uani 1 1 d .
H30A H 0.6963 0.3697 0.0988 0.090 Uiso 1 1 calc R
H30B H 0.6489 0.3142 0.1378 0.090 Uiso 1 1 calc R
H30C H 0.6425 0.3201 0.0224 0.090 Uiso 1 1 calc R
C31 C 0.7684(2) 0.22892(12) 0.0941(2) 0.0612(7) Uani 1 1 d .
H31A H 0.8331 0.2085 0.1053 0.092 Uiso 1 1 calc R
H31B H 0.7265 0.2215 0.0263 0.092 Uiso 1 1 calc R
H31C H 0.7331 0.2150 0.1417 0.092 Uiso 1 1 calc R
C32 C 0.8403(3) 0.31575(18) 0.0284(2) 0.0840(10) Uani 1 1 d .
H32A H 0.8538 0.3575 0.0355 0.126 Uiso 1 1 calc R
H32B H 0.7954 0.3077 -0.0380 0.126 Uiso 1 1 calc R
H32C H 0.9043 0.2948 0.0373 0.126 Uiso 1 1 calc R
C33 C 0.4086(2) 0.33625(13) 0.3361(2) 0.0673(8) Uani 1 1 d .
H33A H 0.3612 0.3148 0.3639 0.101 Uiso 1 1 calc R
H33B H 0.4489 0.3088 0.3095 0.101 Uiso 1 1 calc R
H33C H 0.3705 0.3616 0.2825 0.101 Uiso 1 1 calc R
C34 C 0.5567(2) 0.40786(14) 0.3758(2) 0.0730(8) Uani 1 1 d .
H34A H 0.5190 0.4323 0.3207 0.109 Uiso 1 1 calc R
H34B H 0.5988 0.3803 0.3516 0.109 Uiso 1 1 calc R
H34C H 0.6000 0.4323 0.4277 0.109 Uiso 1 1 calc R
C35 C 0.4126(2) 0.41944(14) 0.4537(2) 0.0722(8) Uani 1 1 d .
H35A H 0.3637 0.3993 0.4813 0.108 Uiso 1 1 calc R
H35B H 0.3762 0.4429 0.3966 0.108 Uiso 1 1 calc R
H35C H 0.4554 0.4447 0.5046 0.108 Uiso 1 1 calc R
C36 C 0.6002(3) 0.0526(2) 0.2211(4) 0.1341(19) Uani 1 1 d .
H36A H 0.5934 0.0944 0.2293 0.201 Uiso 1 1 calc R
H36B H 0.5681 0.0318 0.2653 0.201 Uiso 1 1 calc R
H36C H 0.5673 0.0417 0.1521 0.201 Uiso 1 1 calc R
C37 C 0.7223(3) -0.03013(14) 0.2324(3) 0.0997(12) Uani 1 1 d .
H37A H 0.7941 -0.0409 0.2501 0.150 Uiso 1 1 calc R
H37B H 0.6903 -0.0402 0.1628 0.150 Uiso 1 1 calc R
H37C H 0.6887 -0.0512 0.2751 0.150 Uiso 1 1 calc R
C38 C 0.7633(4) 0.06579(17) 0.1730(2) 0.1098(15) Uani 1 1 d .
H38A H 0.8353 0.0555 0.1908 0.165 Uiso 1 1 calc R
H38B H 0.7564 0.1080 0.1761 0.165 Uiso 1 1 calc R
H38C H 0.7302 0.0523 0.1055 0.165 Uiso 1 1 calc R
C1S C 0.2814(6) 0.0586(3) 0.1418(7) 0.206(4) Uani 1 1 d .
H1S1 H 0.2509 0.0960 0.1166 0.309 Uiso 1 1 calc R
H1S2 H 0.2407 0.0270 0.1037 0.309 Uiso 1 1 calc R
H1S3 H 0.3504 0.0566 0.1350 0.309 Uiso 1 1 calc R
C2S C 0.2846(8) 0.0528(3) 0.2459(8) 0.222(4) Uani 1 1 d .
H2S1 H 0.3277 0.0843 0.2835 0.266 Uiso 1 1 calc R
H2S2 H 0.2153 0.0588 0.2521 0.266 Uiso 1 1 calc R
O1S O 0.3200(5) 0.0010(2) 0.2896(5) 0.208(2) Uani 1 1 d .
C3S C 0.3591(8) -0.0039(5) 0.3879(8) 0.216(4) Uani 1 1 d .
H3S1 H 0.3106 0.0135 0.4204 0.259 Uiso 1 1 calc R
H3S2 H 0.4220 0.0195 0.4076 0.259 Uiso 1 1 calc R
C4S C 0.3834(7) -0.0638(4) 0.4280(6) 0.215(4) Uani 1 1 d .
H4S1 H 0.4117 -0.0620 0.5003 0.322 Uiso 1 1 calc R
H4S2 H 0.4330 -0.0815 0.3983 0.322 Uiso 1 1 calc R
H4S3 H 0.3215 -0.0873 0.4117 0.322 Uiso 1 1 calc R

loop_
_atom_site_aniso_label
_atom_site_aniso_U_11
_atom_site_aniso_U_22
_atom_site_aniso_U_33
_atom_site_aniso_U_23
_atom_site_aniso_U_13
_atom_site_aniso_U_12
P 0.0355(3) 0.0433(3) 0.0302(3) -0.0005(2) 0.0056(2) 0.0010(3)
O1 0.0357(8) 0.0484(9) 0.0318(7) 0.0006(7) 0.0069(6) -0.0027(7)
O2 0.0436(8) 0.0514(10) 0.0296(7) 0.0004(7) 0.0085(6) 0.0093(7)
O3 0.0498(9) 0.0431(9) 0.0359(8) -0.0017(7) 0.0080(7) 0.0049(7)
N 0.0399(10) 0.0448(11) 0.0330(9) -0.0014(8) 0.0061(8) 0.0053(8)
C1 0.0336(11) 0.0390(12) 0.0422(12) 0.0007(10) 0.0075(10) 0.0009(9)
C2 0.0411(12) 0.0456(14) 0.0443(13) 0.0035(10) 0.0114(10) 0.0008(10)
C3 0.0495(15) 0.0623(17) 0.0569(15) 0.0114(13) 0.0186(13) -0.0048(12)
C4 0.0435(14) 0.0599(17) 0.0697(18) 0.0062(14) 0.0084(13) -0.0107(12)
C5 0.0461(14) 0.0530(15) 0.0529(15) -0.0007(12) 0.0004(12) -0.0082(12)
C6 0.0401(12) 0.0428(13) 0.0431(12) -0.0017(10) 0.0043(10) -0.0006(10)
C7 0.0431(13) 0.0483(14) 0.0385(12) -0.0078(10) 0.0011(10) -0.0029(11)
C8 0.0504(13) 0.0532(14) 0.0301(11) 0.0019(10) 0.0051(10) 0.0048(11)
C9 0.0412(12) 0.0466(13) 0.0355(11) -0.0018(10) 0.0077(10) -0.0011(10)
C10 0.0555(14) 0.0554(15) 0.0326(11) 0.0000(11) 0.0090(11) -0.0027(12)
C11 0.0547(15) 0.0559(15) 0.0376(12) -0.0077(11) 0.0168(11) -0.0068(12)
C12 0.0468(13) 0.0475(14) 0.0467(13) -0.0089(11) 0.0168(11) -0.0034(11)
C13 0.0370(12) 0.0428(13) 0.0398(12) -0.0036(10) 0.0096(10) -0.0031(10)
C14 0.0394(12) 0.0444(13) 0.0322(11) -0.0034(9) 0.0101(9) -0.0035(10)
C15 0.0374(12) 0.0543(15) 0.0425(12) -0.0033(11) 0.0030(10) 0.0082(11)
C16 0.0481(13) 0.0499(14) 0.0431(13) 0.0010(11) 0.0112(11) 0.0096(11)
C17 0.0646(17) 0.0613(18) 0.0465(14) 0.0028(12) 0.0108(12) 0.0192(14)
C18 0.082(2) 0.0559(18) 0.0596(17) 0.0107(14) 0.0217(15) 0.0187(15)
C19 0.088(2) 0.0456(16) 0.0676(18) 0.0027(13) 0.0271(16) 0.0061(14)
C20 0.0608(16) 0.0465(15) 0.0516(14) -0.0009(12) 0.0181(12) 0.0030(12)
C21 0.0470(13) 0.0444(13) 0.0433(13) 0.0020(11) 0.0142(11) 0.0060(11)
C22 0.0410(12) 0.0510(14) 0.0349(11) -0.0022(10) 0.0078(10) -0.0001(10)
C23 0.0455(14) 0.0662(17) 0.0551(15) 0.0061(13) 0.0084(12) -0.0085(12)
C24 0.0509(14) 0.0561(15) 0.0398(12) 0.0044(11) 0.0145(11) -0.0019(12)
C25 0.0473(13) 0.0479(14) 0.0483(13) 0.0013(11) 0.0119(11) 0.0070(11)
C26 0.0748(18) 0.0443(15) 0.0607(16) -0.0079(12) 0.0137(14) 0.0008(13)
C27 0.0606(19) 0.119(3) 0.094(2) 0.009(2) 0.0075(17) -0.041(2)
C28 0.082(2) 0.084(2) 0.0443(14) -0.0092(14) 0.0261(14) 0.0005(17)
C29 0.123(3) 0.070(2) 0.079(2) 0.0267(18) 0.024(2) 0.029(2)
C30 0.0617(17) 0.0642(17) 0.0460(14) 0.0069(13) 0.0025(12) 0.0065(14)
C31 0.0696(18) 0.0654(18) 0.0502(15) -0.0126(13) 0.0193(13) 0.0022(14)
C32 0.080(2) 0.124(3) 0.0504(16) 0.0095(18) 0.0220(15) -0.026(2)
C33 0.0560(16) 0.076(2) 0.0574(16) -0.0064(14) -0.0043(13) 0.0165(14)
C34 0.078(2) 0.0679(19) 0.0755(19) 0.0263(16) 0.0262(16) 0.0066(16)
C35 0.078(2) 0.0653(19) 0.0708(19) 0.0016(15) 0.0164(16) 0.0253(16)
C36 0.085(3) 0.137(4) 0.149(4) -0.073(3) -0.019(3) 0.020(3)
C37 0.145(3) 0.057(2) 0.089(2) -0.0170(18) 0.018(2) 0.002(2)
C38 0.190(4) 0.083(3) 0.061(2) -0.0146(18) 0.042(2) -0.034(3)
C1S 0.183(6) 0.135(5) 0.250(8) 0.063(6) -0.022(6) -0.029(5)
C2S 0.313(11) 0.097(4) 0.316(11) 0.056(6) 0.189(10) 0.004(6)
O1S 0.305(7) 0.134(4) 0.173(4) -0.006(3) 0.045(4) 0.056(4)
C3S 0.264(10) 0.234(10) 0.178(8) 0.005(8) 0.106(8) -0.012(8)
C4S 0.247(9) 0.219(9) 0.191(7) 0.040(7) 0.082(6) 0.060(7)

loop_
_atom_type_symbol
_atom_type_description
_atom_type_scat_dispersion_real
_atom_type_scat_dispersion_imag
_atom_type_scat_source
C C 0.0033 0.0016 'International Tables Vol C Tables 4.2.6.8 and 6.1.1.4'
H H 0.0000 0.0000 'International Tables Vol C Tables 4.2.6.8 and 6.1.1.4'
N N 0.0061 0.0033 'International Tables Vol C Tables 4.2.6.8 and 6.1.1.4'
O O 0.0106 0.0060 'International Tables Vol C Tables 4.2.6.8 and 6.1.1.4'
P P 0.1023 0.0942 'International Tables Vol C Tables 4.2.6.8 and 6.1.1.4'

loop_
_geom_angle_atom_site_label_1
_geom_angle_atom_site_label_2
_geom_angle_atom_site_label_3
_geom_angle
_geom_angle_publ_flag
H1 P O1 171.0(8) y
H1 P O2 90.8(8) y
H1 P O3 91.6(8) y
H1 P C22 97.6(8) y
H1 P N 79.4(8) y
O1 P O2 88.15(8) y
O1 P O3 88.63(8) y
O1 P C22 91.38(9) y
O1 P N 91.54(7) y
O2 P O3 173.64(8) y
O2 P C22 90.43(9) y
O2 P N 84.36(7) y
O3 P C22 95.13(9) y
O3 P N 90.25(7) y
C22 P N 173.94(9) y
C1 O1 P 134.52(13) y
C14 O2 P 127.87(14) y
C21 O3 P 122.79(14) y
C8 N C15 107.66(17) ?
C8 N C7 110.25(17) ?
C15 N C7 107.99(18) ?
C8 N P 106.52(13) ?
C15 N P 112.58(13) ?
C7 N P 111.77(13) ?
O1 C1 C6 120.27(19) ?
O1 C1 C2 118.41(18) ?
C6 C1 C2 121.3(2) ?
C3 C2 C1 116.0(2) ?
C3 C2 C24 121.5(2) ?
C1 C2 C24 122.5(2) ?
C4 C3 C2 124.0(2) ?
C5 C4 C3 117.8(2) ?
C5 C4 C27 121.5(3) ?
C3 C4 C27 120.7(3) ?
C4 C5 C6 121.4(2) ?
C5 C6 C1 119.5(2) ?
C5 C6 C7 120.3(2) ?
C1 C6 C7 120.2(2) ?
C6 C7 N 111.30(18) ?
N C8 C9 114.05(18) ?
C14 C9 C10 119.7(2) ?
C14 C9 C8 122.55(19) ?
C10 C9 C8 117.7(2) ?
C11 C10 C9 121.4(2) ?
C10 C11 C12 117.4(2) ?
C10 C11 C28 121.8(2) ?
C12 C11 C28 120.8(2) ?
C11 C12 C13 124.1(2) ?
C12 C13 C14 116.7(2) ?
C12 C13 C25 121.0(2) ?
C14 C13 C25 122.25(19) ?
O2 C14 C9 121.0(2) ?
O2 C14 C13 118.60(19) ?
C9 C14 C13 120.19(19) ?
C16 C15 N 112.81(19) ?
C17 C16 C21 120.9(2) ?
C17 C16 C15 121.8(2) ?
C21 C16 C15 116.9(2) ?
C18 C17 C16 120.5(2) ?
C17 C18 C19 117.2(2) ?
C17 C18 C29 121.5(3) ?
C19 C18 C29 121.2(3) ?
C18 C19 C20 125.1(3) ?
C19 C20 C21 115.3(2) ?
C19 C20 C26 120.2(2) ?
C21 C20 C26 124.4(2) ?
O3 C21 C16 116.5(2) ?
O3 C21 C20 123.0(2) ?
C16 C21 C20 120.3(2) ?
C23 C22 P 111.26(16) ?
C31 C24 C32 107.4(2) ?
C31 C24 C2 110.5(2) ?
C32 C24 C2 112.0(2) ?
C31 C24 C30 109.2(2) ?
C32 C24 C30 108.3(2) ?
C2 C24 C30 109.4(2) ?
C34 C25 C33 109.8(2) ?
C34 C25 C35 107.6(2) ?
C33 C25 C35 107.0(2) ?
C34 C25 C13 110.0(2) ?
C33 C25 C13 110.5(2) ?
C35 C25 C13 111.7(2) ?
C36 C26 C38 110.2(3) ?
C36 C26 C37 108.9(3) ?
C38 C26 C37 105.4(3) ?
C36 C26 C20 111.3(3) ?
C38 C26 C20 108.3(2) ?
C37 C26 C20 112.6(2) ?
O1S C2S C1S 115.9(7) ?
C3S O1S C2S 121.8(8) ?
O1S C3S C4S 116.7(8) ?

loop_
_geom_bond_atom_site_label_1
_geom_bond_atom_site_label_2
_geom_bond_distance
_geom_bond_publ_flag
P H1 1.34(2) y
P O1 1.6736(16) y
P O2 1.7390(16) y
P O3 1.7501(16) y
P C22 1.838(2) y
P N 2.0857(18) y
O1 C1 1.373(3) ?
O2 C14 1.362(2) ?
O3 C21 1.376(3) ?
N C8 1.487(3) ?
N C15 1.493(3) ?
N C7 1.494(3) ?
C1 C6 1.394(3) ?
C1 C2 1.404(3) ?
C2 C3 1.399(3) ?
C2 C24 1.540(3) ?
C3 C4 1.389(4) ?
C4 C5 1.369(4) ?
C4 C27 1.514(4) ?
C5 C6 1.392(3) ?
C6 C7 1.489(3) ?
C8 C9 1.509(3) ?
C9 C14 1.393(3) ?
C9 C10 1.396(3) ?
C10 C11 1.376(3) ?
C11 C12 1.387(3) ?
C11 C28 1.509(3) ?
C12 C13 1.388(3) ?
C13 C14 1.415(3) ?
C13 C25 1.542(3) ?
C15 C16 1.491(3) ?
C16 C17 1.392(3) ?
C16 C21 1.393(3) ?
C17 C18 1.372(4) ?
C18 C19 1.389(4) ?
C18 C29 1.519(4) ?
C19 C20 1.400(4) ?
C20 C21 1.409(3) ?
C20 C26 1.539(4) ?
C22 C23 1.525(3) ?
C24 C31 1.527(4) ?
C24 C32 1.533(4) ?
C24 C30 1.540(4) ?
C25 C34 1.531(4) ?
C25 C33 1.532(4) ?
C25 C35 1.536(4) ?
C26 C36 1.498(5) ?
C26 C38 1.526(4) ?
C26 C37 1.530(4) ?
C1S C2S 1.423(9) ?
C2S O1S 1.340(8) ?
O1S C3S 1.309(8) ?
C3S C4S 1.463(10) ?
